data_1503889
loop_
_publ_author_name
'Ozdemir, Tugba'
'Atilgan, Serdar'
'Kutuk, Ilker'
'Yildirim, Leyla T.'
'Tulek, Abdullah'
'Bayindir, Mehmet'
'Akkaya, Engin U.'

_publ_section_title
;
 Solid-state emissive BODIPY dyes with bulky substituents as spacers.
;
_journal_issue 10
_journal_name_full 'Organic letters'
_journal_page_first 2105
_journal_page_last 2107
_journal_paper_doi 10.1021/ol9005568
_journal_volume 11
_journal_year 2009
_chemical_formula_moiety 'C27 H35 B1 F2 N2'
_chemical_formula_sum 'C27 H35 B F2 N2'
_chemical_formula_weight 436.38
_space_group_IT_number 13
_symmetry_cell_setting monoclinic
_symmetry_space_group_name_Hall '-P 2yc'
_symmetry_space_group_name_H-M 'P 1 2/c 1'
_audit_creation_date 2008-08-07T17:04:39-00:00
_audit_creation_method 'WinGX routine CIF_UPDATE'
_cell_angle_alpha 90
_cell_angle_beta 101.739(10)
_cell_angle_gamma 90
_cell_formula_units_Z 2
_cell_length_a 6.7325(10)
_cell_length_b 12.196(2)
_cell_length_c 15.301(2)
_cell_measurement_reflns_used 0
_cell_measurement_temperature 293(2)
_cell_measurement_theta_max 0
_cell_measurement_theta_min 0
_cell_volume 1230.1(3)
_computing_cell_refinement 'CAD4 Express (Enraf Nonius, 1994)'
_computing_data_collection 'CAD4 Express (Enraf Nonius, 1994)'
_computing_data_reduction 'XCAD4 (Harms & Wocadlo, 1995)'
_computing_molecular_graphics 'Ortep-3 for Windows (Farrugia, 1997)'
_computing_publication_material 'WinGX publication routines (Farrugia, 1999)'
_computing_structure_refinement 'SHELXL-97 (Sheldrick, 1997)'
_computing_structure_solution 'SHELXS-86 (Sheldrick, 1986)'
_diffrn_measured_fraction_theta_full 0.969
_diffrn_measured_fraction_theta_max 0.969
_diffrn_measurement_device '\k-geometry diffractometer'
_diffrn_measurement_device_type 'Enraf Nonius TurboCAD4'
_diffrn_measurement_method 'non-profiled omega scans'
_diffrn_radiation_probe x-ray
_diffrn_radiation_type MoK\a
_diffrn_radiation_wavelength 0.71073
_diffrn_reflns_av_R_equivalents 0.1121
_diffrn_reflns_limit_h_max 0
_diffrn_reflns_limit_h_min -8
_diffrn_reflns_limit_k_max 0
_diffrn_reflns_limit_k_min -15
_diffrn_reflns_limit_l_max 19
_diffrn_reflns_limit_l_min -18
_diffrn_reflns_number 2635
_diffrn_reflns_theta_full 26.29
_diffrn_reflns_theta_max 26.29
_diffrn_reflns_theta_min 2.15
_diffrn_standards_decay_% -14
_diffrn_standards_interval_time 120
_diffrn_standards_number 3
_exptl_absorpt_coefficient_mu 0.078
_exptl_absorpt_correction_T_max 0.9923
_exptl_absorpt_correction_T_min 0.9051
_exptl_absorpt_correction_type psi-scan
_exptl_crystal_colour orange
_exptl_crystal_density_diffrn 1.178
_exptl_crystal_density_method 'not measured'
_exptl_crystal_description prism
_exptl_crystal_F_000 468
_exptl_crystal_size_max 0.4
_exptl_crystal_size_mid 0.3
_exptl_crystal_size_min 0.05
_refine_diff_density_max 0.219
_refine_diff_density_min -0.261
_refine_ls_extinction_method none
_refine_ls_goodness_of_fit_ref 0.883
_refine_ls_hydrogen_treatment mixed
_refine_ls_matrix_type full
_refine_ls_number_parameters 151
_refine_ls_number_reflns 2433
_refine_ls_number_restraints 0
_refine_ls_restrained_S_all 0.883
_refine_ls_R_factor_gt 0.0738
_refine_ls_shift/su_max 0
_refine_ls_structure_factor_coef Fsqd
_refine_ls_weighting_details 'calc w=1/[\s^2^(Fo^2^)+(0.0893P)^2^+0.0000P] where P=(Fo^2^+2Fc^2^)/3'
_refine_ls_weighting_scheme calc
_refine_ls_wR_factor_ref 0.2193
_reflns_number_gt 735
_reflns_number_total 2433
_reflns_threshold_expression >2sigma(I)
_cod_data_source_file ol9005568_si_003.cif
_cod_data_source_block tbodc
_cod_original_cell_volume 1230.2(3)
_cod_original_sg_symbol_H-M 'P 2/c'
_cod_database_code 1503889

loop_
_symmetry_equiv_pos_as_xyz
'x, y, z'
'-x, y, -z+1/2'
'-x, -y, -z'
'x, -y, z-1/2'

loop_
_atom_site_label
_atom_site_type_symbol
_atom_site_fract_x
_atom_site_fract_y
_atom_site_fract_z
_atom_site_U_iso_or_equiv
_atom_site_adp_type
_atom_site_occupancy
_atom_site_calc_flag
_atom_site_refinement_flags
C15 C 0.5966(10) 0.8423(4) 0.4322(4) 0.086(2) Uani 1 d .
H15A H 0.5741 0.8826 0.4832 0.129 Uiso 1 calc R
H15B H 0.5931 0.8916 0.383 0.129 Uiso 1 calc R
H15C H 0.7267 0.8071 0.4464 0.129 Uiso 1 calc R
C14 C 0.2234(9) 0.8116(5) 0.3822(4) 0.097(2) Uani 1 d .
H14A H 0.198 0.8518 0.4327 0.146 Uiso 1 calc R
H14B H 0.1199 0.757 0.3653 0.146 Uiso 1 calc R
H14C H 0.2221 0.8609 0.3332 0.146 Uiso 1 calc R
F F 0.4398(5) 0.0887(2) 0.3133(2) 0.0977(13) Uani 1 d .
H11 H 0.5 0.822(5) 0.25 0.039(18) Uiso 1 d S
N N 0.3248(6) 0.2285(3) 0.2057(2) 0.0431(11) Uani 1 d .
C10 C 0.4677(7) 0.6916(4) 0.3260(3) 0.0422(12) Uani 1 d .
C4 C 0.3265(7) 0.3429(4) 0.2068(3) 0.0394(12) Uani 1 d .
C12 C 0.4308(8) 0.7556(4) 0.4067(3) 0.0525(15) Uani 1 d .
C11 C 0.5 0.7453(6) 0.25 0.045(2) Uani 1 d S
C3 C 0.1349(8) 0.3797(4) 0.1592(3) 0.0479(14) Uani 1 d .
C9 C 0.4690(6) 0.5778(4) 0.3242(3) 0.0415(13) Uani 1 d .
H9 H 0.4486 0.5394 0.3742 0.05 Uiso 1 calc R
C1 C 0.1418(8) 0.1957(4) 0.1596(3) 0.0493(14) Uani 1 d .
C8 C 0.5 0.5194(5) 0.25 0.0373(17) Uani 1 d S
C13 C 0.4325(9) 0.6833(4) 0.4877(3) 0.0674(17) Uani 1 d .
H13A H 0.4084 0.7275 0.5364 0.101 Uiso 1 calc R
H13B H 0.562 0.6479 0.5044 0.101 Uiso 1 calc R
H13C H 0.328 0.6288 0.4735 0.101 Uiso 1 calc R
C7 C 0.5 0.3973(5) 0.25 0.0383(17) Uani 1 d S
C2 C 0.0227(7) 0.2876(5) 0.1317(3) 0.0588(15) Uani 1 d .
H2 H -0.1105 0.2866 0.0998 0.071 Uiso 1 calc R
C6 C 0.0593(7) 0.4943(4) 0.1384(3) 0.0644(16) Uani 1 d .
H6A H 0.1297 0.5266 0.0962 0.097 Uiso 1 calc R
H6B H 0.0833 0.537 0.1922 0.097 Uiso 1 calc R
H6C H -0.0836 0.4925 0.1134 0.097 Uiso 1 calc R
B B 0.5 0.1545(7) 0.25 0.052(2) Uani 1 d S
C5 C 0.0834(8) 0.0778(4) 0.1425(4) 0.0724(17) Uani 1 d .
H5A H 0.1294 0.0526 0.0906 0.109 Uiso 1 calc R
H5B H -0.0615 0.0709 0.1328 0.109 Uiso 1 calc R
H5C H 0.1448 0.0343 0.1931 0.109 Uiso 1 calc R

loop_
_atom_site_aniso_label
_atom_site_aniso_U_11
_atom_site_aniso_U_22
_atom_site_aniso_U_33
_atom_site_aniso_U_23
_atom_site_aniso_U_13
_atom_site_aniso_U_12
C15 0.136(6) 0.056(4) 0.068(4) -0.017(3) 0.025(4) -0.039(4)
C14 0.097(5) 0.114(6) 0.086(5) -0.016(4) 0.032(4) 0.045(5)
F 0.078(2) 0.075(2) 0.133(3) 0.060(2) 0.002(2) -0.0133(19)
N 0.039(3) 0.042(3) 0.049(3) -0.002(2) 0.011(2) -0.002(2)
C10 0.045(3) 0.038(3) 0.043(3) -0.002(3) 0.009(2) -0.003(3)
C4 0.044(3) 0.033(3) 0.042(3) -0.002(2) 0.012(3) -0.009(3)
C12 0.074(4) 0.046(3) 0.042(3) -0.003(3) 0.022(3) 0.000(3)
C11 0.060(5) 0.027(4) 0.051(5) 0 0.020(4) 0
C3 0.043(3) 0.047(4) 0.052(4) 0.001(3) 0.005(3) 0.014(3)
C9 0.044(3) 0.041(3) 0.040(3) 0.006(3) 0.010(2) 0.001(3)
C1 0.049(3) 0.045(4) 0.054(3) -0.009(3) 0.010(3) -0.007(3)
C8 0.039(4) 0.030(4) 0.042(5) 0 0.006(4) 0
C13 0.105(5) 0.057(4) 0.047(3) -0.006(3) 0.031(3) -0.006(3)
C7 0.040(4) 0.034(4) 0.045(5) 0 0.019(4) 0
C2 0.041(3) 0.061(4) 0.072(4) -0.006(3) 0.008(3) -0.003(4)
C6 0.062(4) 0.057(4) 0.070(4) 0.001(3) 0.004(3) 0.013(3)
B 0.060(6) 0.040(5) 0.054(6) 0 0.008(5) 0
C5 0.065(4) 0.051(4) 0.096(5) -0.015(3) 0.004(3) -0.020(3)

loop_
_atom_type_symbol
_atom_type_description
_atom_type_scat_dispersion_real
_atom_type_scat_dispersion_imag
_atom_type_scat_source
C C 0.0033 0.0016 'International Tables Vol C Tables 4.2.6.8 and 6.1.1.4'
H H 0 0 'International Tables Vol C Tables 4.2.6.8 and 6.1.1.4'
B B 0.0013 0.0007 'International Tables Vol C Tables 4.2.6.8 and 6.1.1.4'
F F 0.0171 0.0103 'International Tables Vol C Tables 4.2.6.8 and 6.1.1.4'
N N 0.0061 0.0033 'International Tables Vol C Tables 4.2.6.8 and 6.1.1.4'

loop_
_geom_angle_atom_site_label_1
_geom_angle_atom_site_label_2
_geom_angle_atom_site_label_3
_geom_angle
_geom_angle_site_symmetry_1
_geom_angle_site_symmetry_3
C12 C15 H15A 109.5 . .
C12 C15 H15B 109.5 . .
H15A C15 H15B 109.5 . .
C12 C15 H15C 109.5 . .
H15A C15 H15C 109.5 . .
H15B C15 H15C 109.5 . .
C12 C14 H14A 109.5 . .
C12 C14 H14B 109.5 . .
H14A C14 H14B 109.5 . .
C12 C14 H14C 109.5 . .
H14A C14 H14C 109.5 . .
H14B C14 H14C 109.5 . .
C1 N C4 107.9(4) . .
C1 N B 126.6(5) . .
C4 N B 125.5(5) . .
C9 C10 C11 116.9(5) . .
C9 C10 C12 122.1(4) . .
C11 C10 C12 121.0(4) . .
C7 C4 N 119.2(5) . .
C7 C4 C3 133.0(5) . .
N C4 C3 107.8(4) . .
C13 C12 C10 112.8(4) . .
C13 C12 C15 108.0(5) . .
C10 C12 C15 109.3(4) . .
C13 C12 C14 108.3(4) . .
C10 C12 C14 108.7(4) . .
C15 C12 C14 109.7(5) . .
C10 C11 C10 123.7(7) . 2_655
C10 C11 H11 118.1(3) . .
C10 C11 H11 118.1(3) 2_655 .
C2 C3 C4 106.5(4) . .
C2 C3 C6 123.8(5) . .
C4 C3 C6 129.7(5) . .
C10 C9 C8 122.0(5) . .
C10 C9 H9 119 . .
C8 C9 H9 119 . .
N C1 C2 109.2(4) . .
N C1 C5 123.7(5) . .
C2 C1 C5 127.1(5) . .
C9 C8 C9 118.5(6) . 2_655
C9 C8 C7 120.7(3) . .
C9 C8 C7 120.7(3) 2_655 .
C12 C13 H13A 109.5 . .
C12 C13 H13B 109.5 . .
H13A C13 H13B 109.5 . .
C12 C13 H13C 109.5 . .
H13A C13 H13C 109.5 . .
H13B C13 H13C 109.5 . .
C4 C7 C4 122.8(6) . 2_655
C4 C7 C8 118.6(3) . .
C4 C7 C8 118.6(3) 2_655 .
C3 C2 C1 108.6(4) . .
C3 C2 H2 125.7 . .
C1 C2 H2 125.7 . .
C3 C6 H6A 109.5 . .
C3 C6 H6B 109.5 . .
H6A C6 H6B 109.5 . .
C3 C6 H6C 109.5 . .
H6A C6 H6C 109.5 . .
H6B C6 H6C 109.5 . .
F B F 108.9(7) . 2_655
F B N 110.0(2) . 2_655
F B N 110.1(2) 2_655 2_655
F B N 110.11(19) . .
F B N 110.0(2) 2_655 .
N B N 107.7(6) 2_655 .
C1 C5 H5A 109.5 . .
C1 C5 H5B 109.5 . .
H5A C5 H5B 109.5 . .
C1 C5 H5C 109.5 . .
H5A C5 H5C 109.5 . .
H5B C5 H5C 109.5 . .

loop_
_geom_bond_atom_site_label_1
_geom_bond_atom_site_label_2
_geom_bond_distance
_geom_bond_site_symmetry_2
C15 C12 1.529(7) .
C15 H15A 0.96 .
C15 H15B 0.96 .
C15 H15C 0.96 .
C14 C12 1.531(7) .
C14 H14A 0.96 .
C14 H14B 0.96 .
C14 H14C 0.96 .
F B 1.381(5) .
N C1 1.350(5) .
N C4 1.395(5) .
N B 1.530(6) .
C10 C9 1.388(6) .
C10 C11 1.390(5) .
C10 C12 1.524(6) .
C4 C7 1.389(5) .
C4 C3 1.419(6) .
C12 C13 1.519(6) .
C11 C10 1.390(5) 2_655
C11 H11 0.94(6) .
C3 C2 1.372(6) .
C3 C6 1.499(6) .
C9 C8 1.392(5) .
C9 H9 0.93 .
C1 C2 1.394(6) .
C1 C5 1.500(6) .
C8 C9 1.392(5) 2_655
C8 C7 1.489(8) .
C13 H13A 0.96 .
C13 H13B 0.96 .
C13 H13C 0.96 .
C7 C4 1.389(5) 2_655
C2 H2 0.93 .
C6 H6A 0.96 .
C6 H6B 0.96 .
C6 H6C 0.96 .
B F 1.381(5) 2_655
B N 1.530(6) 2_655
C5 H5A 0.96 .
C5 H5B 0.96 .
C5 H5C 0.96 .

loop_
_geom_torsion_atom_site_label_1
_geom_torsion_atom_site_label_2
_geom_torsion_atom_site_label_3
_geom_torsion_atom_site_label_4
_geom_torsion
_geom_torsion_site_symmetry_1
_geom_torsion_site_symmetry_4
C1 N C4 C7 -179.6(3) . .
B N C4 C7 0.9(6) . .
C1 N C4 C3 0.2(5) . .
B N C4 C3 -179.3(3) . .
C9 C10 C12 C13 9.7(7) . .
C11 C10 C12 C13 -170.8(4) . .
C9 C10 C12 C15 129.9(5) . .
C11 C10 C12 C15 -50.6(6) . .
C9 C10 C12 C14 -110.4(5) . .
C11 C10 C12 C14 69.1(5) . .
C9 C10 C11 C10 0.2(3) . 2_655
C12 C10 C11 C10 -179.3(5) . 2_655
C7 C4 C3 C2 -179.6(4) . .
N C4 C3 C2 0.6(5) . .
C7 C4 C3 C6 1.6(9) . .
N C4 C3 C6 -178.1(5) . .
C11 C10 C9 C8 -0.4(6) . .
C12 C10 C9 C8 179.1(4) . .
C4 N C1 C2 -0.9(5) . .
B N C1 C2 178.6(4) . .
C4 N C1 C5 178.8(4) . .
B N C1 C5 -1.7(7) . .
C10 C9 C8 C9 0.2(3) . 2_655
C10 C9 C8 C7 -179.8(3) . .
N C4 C7 C4 -0.4(3) . 2_655
C3 C4 C7 C4 179.8(6) . 2_655
N C4 C7 C8 179.6(3) . .
C3 C4 C7 C8 -0.2(6) . .
C9 C8 C7 C4 100.5(3) . .
C9 C8 C7 C4 -79.5(3) 2_655 .
C9 C8 C7 C4 -79.5(3) . 2_655
C9 C8 C7 C4 100.5(3) 2_655 2_655
C4 C3 C2 C1 -1.2(5) . .
C6 C3 C2 C1 177.7(5) . .
N C1 C2 C3 1.3(6) . .
C5 C1 C2 C3 -178.4(5) . .
C1 N B F -59.9(6) . .
C4 N B F 119.5(6) . .
C1 N B F 60.2(6) . 2_655
C4 N B F -120.5(5) . 2_655
C1 N B N -179.8(5) . 2_655
C4 N B N -0.5(3) . 2_655
